data_7705848
loop_
_publ_author_name
'Konarev, Dmitri V.'
'Kuzmin, Alexey V.'
'Shestakov, Alexander F.'
'Rompanen, Ivan A.'
'Lyubovskaya, Rimma N.'

_publ_section_title
;
 Reaction of Ga<sup>III</sup>ClPc, Sn<sup>IV</sup>Cl<sub>2</sub>TPP and
 B<sup>III</sup>ClSubPc with cyanide anions: reduction of macrocycles
 <i>vs.</i> formation of cyano-containing macrocyclic anions.
;
_journal_issue 46
_journal_name_full 'Dalton transactions (Cambridge, England : 2003)'
_journal_page_first 16801
_journal_page_last 16812
_journal_paper_doi 10.1039/d0dt03404e
_journal_volume 49
_journal_year 2020
_chemical_formula_moiety '2(C33 H16 Ga N9), 2(C18 H36 K N2 O6), C6 H4 Cl2'
_chemical_formula_sum 'C108 H108 Cl2 Ga2 K2 N22 O12'
_chemical_formula_weight 2194.70
_space_group_crystal_system monoclinic
_space_group_IT_number 9
_space_group_name_Hall 'C -2yc'
_space_group_name_H-M_alt 'C 1 c 1'
_atom_sites_solution_hydrogens geom
_atom_sites_solution_primary dual
_audit_creation_date 2019-09-18
_audit_creation_method
;
Olex2 1.3-alpha
(compiled 2019.09.11 svn.r3662 for OlexSys, GUI svn.r5924)
;
_audit_update_record
;
2020-09-19 deposited with the CCDC.	2020-10-21 downloaded from the CCDC.
;
_cell_angle_alpha 90
_cell_angle_beta 137.663(11)
_cell_angle_gamma 90
_cell_formula_units_Z 4
_cell_length_a 37.553(2)
_cell_length_b 13.5280(2)
_cell_length_c 28.9510(17)
_cell_measurement_reflns_used 15806
_cell_measurement_temperature 118.00(14)
_cell_measurement_theta_max 28.9420
_cell_measurement_theta_min 2.2840
_cell_volume 9905(2)
_computing_cell_refinement 'CrysAlisPro 1.171.40.53 (Rigaku OD, 2019)'
_computing_data_collection 'CrysAlisPro 1.171.40.53 (Rigaku OD, 2019)'
_computing_data_reduction 'CrysAlisPro 1.171.40.53 (Rigaku OD, 2019)'
_computing_molecular_graphics 'Olex2 1.3-alpha (Dolomanov et al., 2009)'
_computing_publication_material 'Olex2 1.3-alpha (Dolomanov et al., 2009)'
_computing_structure_refinement 'ShelXL 2018/3 (Sheldrick, 2015)'
_computing_structure_solution 'SHELXT 2018/2 (Sheldrick, 2018)'
_diffrn_ambient_environment N~2~
_diffrn_ambient_temperature 118.00(14)
_diffrn_detector 'CCD plate'
_diffrn_detector_area_resol_mean 5.2283
_diffrn_detector_type AtlasS2
_diffrn_measured_fraction_theta_full 1.000
_diffrn_measured_fraction_theta_max 0.892
_diffrn_measurement_details
;
List of Runs (angles in degrees, time in seconds):

  # Type    Start    End  Width  t~exp~   \w     \q     \k     \f   Frames
#--------------------------------------------------------------------------
  1  \w    -14.00  77.00   1.00  120.00    --   11.89  37.00  30.00   91
  2  \w    -20.00  72.00   1.00  120.00    --   11.89  77.00 120.00   92
  3  \w      6.00  32.00   1.00  120.00    --   11.89  77.00-150.00   26
  4  \w    -61.00  38.00   1.00  120.00    --   11.89 -37.00-150.00   99
;
_diffrn_measurement_device 'four-circle diffractometer'
_diffrn_measurement_device_type 'Xcalibur, AtlasS2, Gemini'
_diffrn_measurement_method '\w scans'
_diffrn_orient_matrix_type 'CrysAlisPro convention (1999,Acta A55,543-557)'
_diffrn_orient_matrix_UB_11 0.0134118000
_diffrn_orient_matrix_UB_12 0.0091004000
_diffrn_orient_matrix_UB_13 0.0339552000
_diffrn_orient_matrix_UB_21 -0.0246018000
_diffrn_orient_matrix_UB_22 0.0025609000
_diffrn_orient_matrix_UB_23 -0.0118909000
_diffrn_orient_matrix_UB_31 0.0011388000
_diffrn_orient_matrix_UB_32 -0.0515722000
_diffrn_orient_matrix_UB_33 0.0053890000
_diffrn_radiation_monochromator graphite
_diffrn_radiation_probe x-ray
_diffrn_radiation_type 'Mo K\a'
_diffrn_radiation_wavelength 0.71073
_diffrn_reflns_av_R_equivalents 0.0303
_diffrn_reflns_av_unetI/netI 0.0434
_diffrn_reflns_Laue_measured_fraction_full 1.000
_diffrn_reflns_Laue_measured_fraction_max 0.892
_diffrn_reflns_limit_h_max 51
_diffrn_reflns_limit_h_min -44
_diffrn_reflns_limit_k_max 18
_diffrn_reflns_limit_k_min -16
_diffrn_reflns_limit_l_max 24
_diffrn_reflns_limit_l_min -39
_diffrn_reflns_number 42022
_diffrn_reflns_point_group_measured_fraction_full 0.824
_diffrn_reflns_point_group_measured_fraction_max 0.687
_diffrn_reflns_theta_full 25.242
_diffrn_reflns_theta_max 29.371
_diffrn_reflns_theta_min 1.610
_diffrn_source 'fine-focus sealed X-ray tube'
_diffrn_source_type 'Enhance (Mo) X-ray Source'
_exptl_absorpt_coefficient_mu 0.759
_exptl_absorpt_correction_T_max 1.00000
_exptl_absorpt_correction_T_min 0.98743
_exptl_absorpt_correction_type multi-scan
_exptl_absorpt_process_details
;
CrysAlisPro 1.171.40.53 (Rigaku Oxford Diffraction, 2019)
Empirical absorption correction using spherical harmonics,
 implemented in SCALE3 ABSPACK scaling algorithm.
;
_exptl_crystal_colour 'metallic dark black'
_exptl_crystal_colour_lustre metallic
_exptl_crystal_colour_modifier dark
_exptl_crystal_colour_primary black
_exptl_crystal_density_diffrn 1.472
_exptl_crystal_description block
_exptl_crystal_F_000 4560
_exptl_crystal_size_max 0.41
_exptl_crystal_size_mid 0.154
_exptl_crystal_size_min 0.066
_refine_diff_density_max 0.414
_refine_diff_density_min -1.378
_refine_diff_density_rms 0.093
_refine_ls_abs_structure_details
;
 Refined as an inversion twin.
;
_refine_ls_abs_structure_Flack 0.319(10)
_refine_ls_extinction_method none
_refine_ls_goodness_of_fit_ref 1.083
_refine_ls_hydrogen_treatment constr
_refine_ls_matrix_type full
_refine_ls_number_parameters 1411
_refine_ls_number_reflns 18718
_refine_ls_number_restraints 242
_refine_ls_restrained_S_all 1.077
_refine_ls_R_factor_all 0.0552
_refine_ls_R_factor_gt 0.0477
_refine_ls_shift/su_max 0.001
_refine_ls_shift/su_mean 0.000
_refine_ls_structure_factor_coef Fsqd
_refine_ls_weighting_details 'w=1/[\s^2^(Fo^2^)+(0.0776P)^2^+10.2977P] where P=(Fo^2^+2Fc^2^)/3'
_refine_ls_weighting_scheme calc
_refine_ls_wR_factor_gt 0.1259
_refine_ls_wR_factor_ref 0.1317
_reflns_Friedel_coverage 0.540
_reflns_Friedel_fraction_full 0.647
_reflns_Friedel_fraction_max 0.482
_reflns_number_gt 16928
_reflns_number_total 18718
_reflns_threshold_expression 'I > 2\s(I)'
_cod_data_source_file d0dt03404e2.cif
_cod_data_source_block exp_848_int5
_cod_original_cell_volume 9905.5(16)
_cod_database_code 7705848
_shelx_shelxl_version_number 2018/3
_chemical_oxdiff_formula 'C108 H108 Cl2 Ga2 K2 N22 O12'
_shelx_space_group_comment
;
The symmetry employed for this shelxl refinement is uniquely defined
by the following loop, which should always be used as a source of
symmetry information in preference to the above space-group names.
They are only intended as comments.
;
_shelx_estimated_absorpt_t_max 0.952
_shelx_estimated_absorpt_t_min 0.746
_reflns_odcompleteness_completeness 99.96
_reflns_odcompleteness_iscentric 1
_reflns_odcompleteness_theta 26.32
_olex2_refinement_description
;
1. Twinned data refinement
 Scales: 0.681(10)
 0.319(10)
2. Fixed Uiso
 At 1.2 times of:
  All C(H) groups, All C(H,H) groups, All C(H,H,H,H) groups
3. Uiso/Uaniso restraints and constraints
C62 \\sim C52 \\sim C63 \\sim C64 \\sim C54 \\sim C65 \\sim C55 \\sim C66 \\sim
C56 \\sim C51 \\sim C61: within 1.7A with sigma of 0.004 and sigma for terminal
atoms of 0.008 within 1.7A
Cl52 \\sim Cl62 \\sim Cl51 \\sim Cl61: within 1.7A with sigma of 0.04 and sigma
for terminal atoms of 0.08 within 1.7A
Uanis(C66) \\sim Ueq, Uanis(C65) \\sim Ueq, Uanis(C56) \\sim Ueq, Uanis(C63)
\\sim Ueq, Uanis(C54) \\sim Ueq, Uanis(C52) \\sim Ueq, Uanis(C53) \\sim Ueq,
Uanis(C62) \\sim Ueq, Uanis(C55) \\sim Ueq, Uanis(C64) \\sim Ueq, Uanis(C51)
\\sim Ueq, Uanis(C61) \\sim Ueq: with sigma of 0.01 and sigma for terminal
atoms of 0.02
Uanis(O32B) = Uanis(O32A)
4. Same fragment restrains
{Cl51, Cl52, C51, C52, C53, C54, C55, C56} sigma for 1-2: 0.001, 1-3: 0.001
as in
{Cl61, Cl62, C61, C62, C63, C64, C65, C66}
5. Others
 Sof(Cl61)=Sof(Cl62)=Sof(C61)=Sof(C62)=Sof(C63)=Sof(H63)=Sof(C64)=Sof(H64)=
 Sof(C65)=Sof(H65)=Sof(C66)=Sof(H66)=1-FVAR(1)
 Sof(Cl51)=Sof(Cl52)=Sof(C51)=Sof(C52)=Sof(C53)=Sof(H53)=Sof(C54)=Sof(H54)=
 Sof(C55)=Sof(H55)=Sof(C56)=Sof(H56)=FVAR(1)
 Sof(H30I)=Sof(H30J)=Sof(H30M)=Sof(H30N)=Sof(O32B)=1-FVAR(2)
 Sof(O32A)=Sof(H30G)=Sof(H30H)=Sof(H30K)=Sof(H30L)=FVAR(2)
6.a Secondary CH2 refined with riding coordinates:
 C301(H30A,H30B), C302(H30C,H30D), C303(H30E,H30F), C304(H30G,H30H), C304(H30I,
 H30J), C305(H30K,H30L), C305(H30M,H30N), C306(H30O,H30P), C307(H30Q,H30R),
 C308(H30S,H30T), C309(H30U,H30V), C310(H31A,H31B), C311(H31C,H31D), C312(H31E,
 H31F), C313(H31G,H31H), C314(H31I,H31J), C315(H31K,H31L), C316(H31M,H31N),
 C317(H31O,H31P), C318(H31Q,H31R), C401(H40A,H40B), C402(H40C,H40D), C403(H40E,
 H40F), C404(H40G,H40H), C405(H40I,H40J), C406(H40K,H40L), C407(H40M,H40N),
 C408(H40O,H40P), C409(H40Q,H40R), C410(H41A,H41B), C411(H41C,H41D), C412(H41E,
 H41F), C413(H41G,H41H), C414(H41I,H41J), C415(H41K,H41L), C416(H41M,H41N),
 C417(H41O,H41P), C418(H41Q,H41R)
6.b Aromatic/amide H refined with riding coordinates:
 C103(H103), C104(H104), C105(H105), C106(H106), C111(H111), C112(H112),
 C113(H113), C114(H114), C119(H119), C120(H120), C121(H121), C122(H122),
 C127(H127), C128(H128), C129(H129), C130(H130), C203(H203), C204(H204),
 C205(H205), C206(H206), C211(H211), C212(H212), C213(H213), C214(H214),
 C219(H219), C220(H220), C221(H221), C222(H222), C227(H227), C228(H228),
 C229(H229), C230(H230), C53(H53), C54(H54), C55(H55), C56(H56), C63(H63),
 C64(H64), C65(H65), C66(H66)
;
_olex2_submission_special_instructions 'No special instructions were received'
_oxdiff_exptl_absorpt_empirical_details
;
Empirical correction (ABSPACK) includes:
- Absorption correction using spherical harmonics
- Frame scaling
;
_oxdiff_exptl_absorpt_empirical_full_max 1.093
_oxdiff_exptl_absorpt_empirical_full_min 0.915

loop_
_space_group_symop_operation_xyz
'x, y, z'
'x, -y, z+1/2'
'x+1/2, y+1/2, z'
'x+1/2, -y+1/2, z+1/2'

loop_
_atom_site_label
_atom_site_type_symbol
_atom_site_fract_x
_atom_site_fract_y
_atom_site_fract_z
_atom_site_U_iso_or_equiv
_atom_site_adp_type
_atom_site_occupancy
_atom_site_site_symmetry_order
_atom_site_calc_flag
_atom_site_refinement_flags_posn
_atom_site_refinement_flags_adp
_atom_site_refinement_flags_occupancy
_atom_site_disorder_assembly
_atom_site_disorder_group
Ga21 Ga 0.28758(8) 0.56221(3) 0.12751(10) 0.01265(12) Uani 1 1 d . . . . .
Ga11 Ga 0.28384(8) 0.41959(3) 0.26112(10) 0.01312(12) Uani 1 1 d . . . . .
O301 O 0.5966(2) 0.4979(3) 0.7726(3) 0.0416(12) Uani 1 1 d . . . . .
O32A O 0.6339(3) 0.4027(5) 0.7349(4) 0.0269(12) Uani 0.613(7) 1 d . . P A 1
O303 O 0.47789(18) 0.4374(3) 0.5922(3) 0.0311(9) Uani 1 1 d . . . . .
O304 O 0.48400(18) 0.2343(3) 0.6021(2) 0.0274(9) Uani 1 1 d . . . . .
O305 O 0.4961(2) 0.2865(3) 0.7238(3) 0.0350(10) Uani 1 1 d . . . . .
O306 O 0.60187(19) 0.2508(3) 0.8037(2) 0.0333(10) Uani 1 1 d . . . . .
O401 O 0.32759(19) 1.1022(3) 0.4393(2) 0.0319(10) Uani 1 1 d . . . . .
O402 O 0.2655(2) 0.9370(3) 0.3708(3) 0.0352(10) Uani 1 1 d . . . . .
O403 O 0.38563(19) 1.0153(3) 0.6212(2) 0.0339(10) Uani 1 1 d . . . . .
O404 O 0.4181(2) 0.9643(3) 0.5661(3) 0.0392(11) Uani 1 1 d . . . . .
O405 O 0.23224(18) 0.9776(3) 0.4404(2) 0.0275(9) Uani 1 1 d . . . . .
O406 O 0.30654(19) 0.8349(3) 0.5332(2) 0.0273(9) Uani 1 1 d . . . . .
N101 N 0.22018(18) 0.3555(3) 0.1721(2) 0.0150(9) Uani 1 1 d . . . . .
N102 N 0.24805(19) 0.1832(3) 0.2004(3) 0.0174(9) Uani 1 1 d . . . . .
N103 N 0.32203(19) 0.2928(3) 0.2881(2) 0.0150(9) Uani 1 1 d . . . . .
N104 N 0.41131(19) 0.3418(3) 0.3949(3) 0.0162(9) Uani 1 1 d . . . . .
N105 N 0.35429(19) 0.4862(3) 0.3295(2) 0.0149(9) Uani 1 1 d . . . . .
N106 N 0.32582(19) 0.6593(3) 0.3017(3) 0.0165(9) Uani 1 1 d . . . . .
N107 N 0.25293(19) 0.5490(3) 0.2136(2) 0.0141(9) Uani 1 1 d . . . . .
N108 N 0.16250(19) 0.4997(3) 0.1104(3) 0.0178(9) Uani 1 1 d . . . . .
N109 N 0.2628(2) 0.3850(5) 0.3474(3) 0.0401(13) Uani 1 1 d . . . . .
N201 N 0.35131(18) 0.6257(3) 0.2169(2) 0.0157(9) Uani 1 1 d . . . . .
N202 N 0.40863(19) 0.4812(3) 0.2786(2) 0.0166(9) Uani 1 1 d . . . . .
N203 N 0.3173(2) 0.4332(3) 0.1761(3) 0.0165(10) Uani 1 1 d . . . . .
N204 N 0.24395(19) 0.3243(3) 0.0860(2) 0.0153(9) Uani 1 1 d . . . . .
N205 N 0.21631(18) 0.4978(3) 0.0580(2) 0.0149(9) Uani 1 1 d . . . . .
N206 N 0.16035(18) 0.6436(3) -0.0060(2) 0.0156(9) Uani 1 1 d . . . . .
N207 N 0.25021(18) 0.6899(3) 0.0996(2) 0.0145(9) Uani 1 1 d . . . . .
N208 N 0.32372(18) 0.7991(3) 0.1897(2) 0.0157(9) Uani 1 1 d . . . . .
N209 N 0.3217(2) 0.5473(4) 0.0554(3) 0.0312(12) Uani 1 1 d . . . . .
N301 N 0.4897(2) 0.4992(4) 0.7002(3) 0.0360(12) Uani 1 1 d . . . . .
N302 N 0.5979(2) 0.2053(4) 0.7008(3) 0.0327(12) Uani 1 1 d . . . . .
N401 N 0.3023(2) 1.1507(3) 0.5116(3) 0.0272(10) Uani 1 1 d . . . . .
N402 N 0.3468(2) 0.7946(4) 0.4797(3) 0.0376(13) Uani 1 1 d . . . . .
C101 C 0.1721(2) 0.4030(4) 0.1187(3) 0.0175(11) Uani 1 1 d . . . . .
C102 C 0.1320(2) 0.3293(4) 0.0726(3) 0.0179(11) Uani 1 1 d . . . . .
C103 C 0.0769(2) 0.3376(4) 0.0133(3) 0.0235(12) Uani 1 1 d . . . . .
H103 H 0.060176 0.398773 -0.003862 0.028 Uiso 1 1 calc R U . . .
C104 C 0.0487(2) 0.2495(4) -0.0184(3) 0.0258(12) Uani 1 1 d . . . . .
H104 H 0.012225 0.251942 -0.057470 0.031 Uiso 1 1 calc R U . . .
C105 C 0.0740(2) 0.1574(4) 0.0074(3) 0.0261(13) Uani 1 1 d . . . . .
H105 H 0.053907 0.100362 -0.015686 0.031 Uiso 1 1 calc R U . . .
C106 C 0.1273(2) 0.1489(4) 0.0654(3) 0.0215(11) Uani 1 1 d . . . . .
H106 H 0.143387 0.087141 0.082349 0.026 Uiso 1 1 calc R U . . .
C107 C 0.1572(2) 0.2365(4) 0.0987(3) 0.0188(11) Uani 1 1 d . . . . .
C108 C 0.2122(2) 0.2550(4) 0.1610(3) 0.0166(11) Uani 1 1 d . . . . .
C109 C 0.2979(2) 0.2024(4) 0.2574(3) 0.0173(11) Uani 1 1 d . . . . .
C110 C 0.3370(2) 0.1246(4) 0.3006(3) 0.0170(11) Uani 1 1 d . . . . .
C111 C 0.3337(2) 0.0232(4) 0.2916(3) 0.0191(11) Uani 1 1 d . . . . .
H111 H 0.302324 -0.006436 0.252174 0.023 Uiso 1 1 calc R U . . .
C112 C 0.3788(2) -0.0333(4) 0.3434(3) 0.0233(12) Uani 1 1 d . . . . .
H112 H 0.377533 -0.101588 0.338593 0.028 Uiso 1 1 calc R U . . .
C113 C 0.4258(2) 0.0118(4) 0.4022(3) 0.0230(12) Uani 1 1 d . . . . .
H113 H 0.455209 -0.027294 0.436534 0.028 Uiso 1 1 calc R U . . .
C114 C 0.4299(2) 0.1137(4) 0.4108(3) 0.0189(11) Uani 1 1 d . . . . .
H114 H 0.461630 0.143272 0.449714 0.023 Uiso 1 1 calc R U . . .
C115 C 0.3846(2) 0.1705(3) 0.3588(3) 0.0172(11) Uani 1 1 d . . . . .
C116 C 0.3746(2) 0.2762(4) 0.3496(3) 0.0147(10) Uani 1 1 d . . . . .
C117 C 0.4016(2) 0.4402(3) 0.3846(3) 0.0142(10) Uani 1 1 d . . . . .
C118 C 0.4409(2) 0.5127(4) 0.4338(3) 0.0185(11) Uani 1 1 d . . . . .
C119 C 0.4934(2) 0.5058(4) 0.4983(3) 0.0209(11) Uani 1 1 d . . . . .
H119 H 0.510247 0.444898 0.516935 0.025 Uiso 1 1 calc R U . . .
C120 C 0.5199(2) 0.5936(4) 0.5340(3) 0.0269(13) Uani 1 1 d . . . . .
H120 H 0.554690 0.590995 0.577636 0.032 Uiso 1 1 calc R U . . .
C121 C 0.4950(2) 0.6859(4) 0.5055(3) 0.0271(13) Uani 1 1 d . . . . .
H121 H 0.513952 0.743085 0.530304 0.033 Uiso 1 1 calc R U . . .
C122 C 0.4432(2) 0.6936(4) 0.4417(3) 0.0203(11) Uani 1 1 d . . . . .
H122 H 0.426975 0.754858 0.422927 0.024 Uiso 1 1 calc R U . . .
C123 C 0.4160(2) 0.6061(4) 0.4061(3) 0.0172(11) Uani 1 1 d . . . . .
C124 C 0.3619(2) 0.5863(4) 0.3411(3) 0.0156(11) Uani 1 1 d . . . . .
C125 C 0.2765(2) 0.6393(3) 0.2441(3) 0.0163(11) Uani 1 1 d . . . . .
C126 C 0.2364(2) 0.7168(4) 0.2020(3) 0.0156(10) Uani 1 1 d . . . . .
C127 C 0.2399(2) 0.8187(3) 0.2112(3) 0.0194(11) Uani 1 1 d . . . . .
H127 H 0.271842 0.849434 0.248563 0.023 Uiso 1 1 calc R U . . .
C128 C 0.1933(2) 0.8727(4) 0.1618(3) 0.0216(12) Uani 1 1 d . . . . .
H128 H 0.194075 0.940855 0.166741 0.026 Uiso 1 1 calc R U . . .
C129 C 0.1456(2) 0.8271(4) 0.1053(3) 0.0238(12) Uani 1 1 d . . . . .
H129 H 0.115406 0.865538 0.072831 0.029 Uiso 1 1 calc R U . . .
C130 C 0.1422(2) 0.7247(4) 0.0961(3) 0.0201(11) Uani 1 1 d . . . . .
H130 H 0.110233 0.694000 0.058501 0.024 Uiso 1 1 calc R U . . .
C131 C 0.1887(2) 0.6706(3) 0.1459(3) 0.0163(10) Uani 1 1 d . . . . .
C132 C 0.1989(2) 0.5648(4) 0.1533(3) 0.0173(12) Uani 1 1 d . . . . .
C133 C 0.2691(2) 0.4044(4) 0.3155(3) 0.0214(11) Uani 1 1 d . . . . .
C201 C 0.3598(2) 0.7258(3) 0.2288(3) 0.0153(10) Uani 1 1 d . . . . .
C202 C 0.4146(2) 0.7448(4) 0.2911(3) 0.0155(10) Uani 1 1 d . . . . .
C203 C 0.4434(2) 0.8313(4) 0.3246(3) 0.0195(11) Uani 1 1 d . . . . .
H203 H 0.427146 0.892809 0.307198 0.023 Uiso 1 1 calc R U . . .
C204 C 0.4975(2) 0.8229(4) 0.3852(3) 0.0221(12) Uani 1 1 d . . . . .
H204 H 0.517806 0.879682 0.408092 0.027 Uiso 1 1 calc R U . . .
C205 C 0.5213(2) 0.7304(4) 0.4119(3) 0.0232(12) Uani 1 1 d . . . . .
H205 H 0.557307 0.727005 0.452887 0.028 Uiso 1 1 calc R U . . .
C206 C 0.4933(2) 0.6432(4) 0.3793(3) 0.0193(11) Uani 1 1 d . . . . .
H206 H 0.509763 0.582012 0.397533 0.023 Uiso 1 1 calc R U . . .
C207 C 0.4387(2) 0.6510(4) 0.3174(3) 0.0174(11) Uani 1 1 d . . . . .
C208 C 0.3990(2) 0.5793(4) 0.2712(3) 0.0162(11) Uani 1 1 d . . . . .
C209 C 0.3710(2) 0.4159(4) 0.2349(3) 0.0157(11) Uani 1 1 d . . . . .
C210 C 0.3815(2) 0.3105(4) 0.2418(3) 0.0191(11) Uani 1 1 d . . . . .
C211 C 0.4274(2) 0.2546(4) 0.2909(3) 0.0233(12) Uani 1 1 d . . . . .
H211 H 0.459693 0.284540 0.328116 0.028 Uiso 1 1 calc R U . . .
C212 C 0.4233(2) 0.1535(4) 0.2825(3) 0.0239(12) Uani 1 1 d . . . . .
H212 H 0.453134 0.114471 0.315622 0.029 Uiso 1 1 calc R U . . .
C213 C 0.3755(2) 0.1087(4) 0.2253(3) 0.0230(12) Uani 1 1 d . . . . .
H213 H 0.374284 0.040494 0.220349 0.028 Uiso 1 1 calc R U . . .
C214 C 0.3300(2) 0.1632(3) 0.1758(3) 0.0196(11) Uani 1 1 d . . . . .
H214 H 0.298135 0.132835 0.137636 0.024 Uiso 1 1 calc R U . . .
C215 C 0.3331(2) 0.2647(4) 0.1847(3) 0.0166(10) Uani 1 1 d . . . . .
C216 C 0.2937(2) 0.3423(3) 0.1442(3) 0.0154(11) Uani 1 1 d . . . . .
C217 C 0.2082(2) 0.3969(4) 0.0478(3) 0.0160(10) Uani 1 1 d . . . . .
C218 C 0.1538(2) 0.3795(4) -0.0158(3) 0.0169(11) Uani 1 1 d . . . . .
C219 C 0.1250(2) 0.2915(4) -0.0519(3) 0.0214(12) Uani 1 1 d . . . . .
H219 H 0.140741 0.229890 -0.033208 0.026 Uiso 1 1 calc R U . . .
C220 C 0.0735(2) 0.2998(4) -0.1147(3) 0.0230(12) Uani 1 1 d . . . . .
H220 H 0.053988 0.242806 -0.139092 0.028 Uiso 1 1 calc R U . . .
C221 C 0.0491(2) 0.3929(4) -0.1435(3) 0.0234(12) Uani 1 1 d . . . . .
H221 H 0.014170 0.396051 -0.186929 0.028 Uiso 1 1 calc R U . . .
C222 C 0.0759(2) 0.4794(4) -0.1085(3) 0.0203(11) Uani 1 1 d . . . . .
H222 H 0.059283 0.540425 -0.126804 0.024 Uiso 1 1 calc R U . . .
C223 C 0.1298(2) 0.4722(4) -0.0435(3) 0.0156(10) Uani 1 1 d . . . . .
C224 C 0.1689(2) 0.5449(4) 0.0033(3) 0.0169(11) Uani 1 1 d . . . . .
C225 C 0.1971(2) 0.7079(4) 0.0387(3) 0.0160(11) Uani 1 1 d . . . . .
C226 C 0.1876(2) 0.8143(3) 0.0323(3) 0.0153(10) Uani 1 1 d . . . . .
C227 C 0.1419(2) 0.8713(4) -0.0179(3) 0.0216(12) Uani 1 1 d . . . . .
H227 H 0.110107 0.842137 -0.056961 0.026 Uiso 1 1 calc R U . . .
C228 C 0.1457(2) 0.9719(4) -0.0076(3) 0.0239(12) Uani 1 1 d . . . . .
H228 H 0.116097 1.011409 -0.040759 0.029 Uiso 1 1 calc R U . . .
C229 C 0.1936(2) 1.0160(4) 0.0522(3) 0.0209(11) Uani 1 1 d . . . . .
H229 H 0.194999 1.083924 0.058401 0.025 Uiso 1 1 calc R U . . .
C230 C 0.2386(2) 0.9595(4) 0.1020(3) 0.0174(11) Uani 1 1 d . . . . .
H230 H 0.270326 0.988127 0.141655 0.021 Uiso 1 1 calc R U . . .
C231 C 0.2345(2) 0.8578(3) 0.0904(3) 0.0149(10) Uani 1 1 d . . . . .
C232 C 0.2740(2) 0.7807(3) 0.1322(3) 0.0139(10) Uani 1 1 d . . . . .
C233 C 0.3082(2) 0.5559(4) 0.0798(3) 0.0191(11) Uani 1 1 d . . . . .
C301 C 0.5256(3) 0.5816(5) 0.7428(4) 0.0394(16) Uani 1 1 d . . . . .
H30A H 0.515820 0.614028 0.762108 0.047 Uiso 1 1 calc R U . . .
H30B H 0.521874 0.629270 0.714483 0.047 Uiso 1 1 calc R U . . .
C302 C 0.5819(3) 0.5494(5) 0.7997(4) 0.0358(15) Uani 1 1 d . . . . .
H30C H 0.604487 0.606636 0.825413 0.043 Uiso 1 1 calc R U . . .
H30D H 0.586584 0.506340 0.830685 0.043 Uiso 1 1 calc R U . . .
C303 C 0.6240(3) 0.5536(4) 0.7657(4) 0.0384(16) Uani 1 1 d . . . . .
H30E H 0.659021 0.569264 0.810812 0.046 Uiso 1 1 calc R U . . .
H30F H 0.605428 0.615257 0.742501 0.046 Uiso 1 1 calc R U . . .
C304 C 0.6287(4) 0.4984(6) 0.7261(6) 0.062(3) Uani 1 1 d . . . . .
H30G H 0.597495 0.511786 0.677729 0.074 Uiso 0.613(7) 1 calc R U P A 1
H30H H 0.658953 0.523894 0.738338 0.074 Uiso 0.613(7) 1 calc R U P A 1
H30I H 0.625016 0.546457 0.697927 0.074 Uiso 0.387(7) 1 calc R U P A 2
H30J H 0.664670 0.473766 0.759039 0.074 Uiso 0.387(7) 1 calc R U P A 2
C305 C 0.6245(4) 0.3532(5) 0.6817(5) 0.054(2) Uani 1 1 d . . . . .
H30K H 0.647428 0.377829 0.679363 0.064 Uiso 0.613(7) 1 calc R U P A 1
H30L H 0.587869 0.357713 0.636868 0.064 Uiso 0.613(7) 1 calc R U P A 1
H30M H 0.656727 0.383633 0.701217 0.064 Uiso 0.387(7) 1 calc R U P A 2
H30N H 0.601442 0.345506 0.633032 0.064 Uiso 0.387(7) 1 calc R U P A 2
C306 C 0.6396(3) 0.2486(6) 0.7116(4) 0.0471(18) Uani 1 1 d . . . . .
H30O H 0.645025 0.207268 0.689851 0.057 Uiso 1 1 calc R U . . .
H30P H 0.672489 0.250981 0.760319 0.057 Uiso 1 1 calc R U . . .
C307 C 0.4448(3) 0.5292(5) 0.6266(4) 0.0354(14) Uani 1 1 d . . . . .
H30Q H 0.432157 0.593878 0.623852 0.042 Uiso 1 1 calc R U . . .
H30R H 0.415949 0.482582 0.602605 0.042 Uiso 1 1 calc R U . . .
C308 C 0.4611(3) 0.5326(5) 0.5925(4) 0.0382(16) Uani 1 1 d . . . . .
H30S H 0.431603 0.555360 0.545628 0.046 Uiso 1 1 calc R U . . .
H30T H 0.489822 0.579499 0.616373 0.046 Uiso 1 1 calc R U . . .
C309 C 0.4350(3) 0.3766(5) 0.5375(3) 0.0347(14) Uani 1 1 d . . . . .
H30U H 0.413717 0.410116 0.494061 0.042 Uiso 1 1 calc R U . . .
H30V H 0.412719 0.361984 0.542594 0.042 Uiso 1 1 calc R U . . .
C310 C 0.4575(3) 0.2825(5) 0.5394(3) 0.0301(13) Uani 1 1 d . . . . .
H31A H 0.429423 0.240952 0.500520 0.036 Uiso 1 1 calc R U . . .
H31B H 0.482044 0.297088 0.538223 0.036 Uiso 1 1 calc R U . . .
C311 C 0.5069(3) 0.1424(4) 0.6103(3) 0.0316(13) Uani 1 1 d . . . . .
H31C H 0.482240 0.107944 0.566630 0.038 Uiso 1 1 calc R U . . .
H31D H 0.512549 0.101801 0.642808 0.038 Uiso 1 1 calc R U . . .
C312 C 0.5580(3) 0.1542(4) 0.6345(3) 0.0346(14) Uani 1 1 d . . . . .
H31E H 0.571327 0.089459 0.638719 0.042 Uiso 1 1 calc R U . . .
H31F H 0.552134 0.191328 0.600652 0.042 Uiso 1 1 calc R U . . .
C313 C 0.4705(3) 0.4531(5) 0.7246(4) 0.0404(16) Uani 1 1 d . . . . .
H31G H 0.440431 0.489965 0.707256 0.048 Uiso 1 1 calc R U . . .
H31H H 0.498185 0.455684 0.774273 0.048 Uiso 1 1 calc R U . . .
C314 C 0.4548(3) 0.3482(5) 0.7017(4) 0.0384(15) Uani 1 1 d . . . . .
H31I H 0.442464 0.320763 0.719004 0.046 Uiso 1 1 calc R U . . .
H31J H 0.425340 0.346724 0.652056 0.046 Uiso 1 1 calc R U . . .
C315 C 0.5333(3) 0.2573(5) 0.7935(4) 0.0445(17) Uani 1 1 d . . . . .
H31K H 0.515519 0.221692 0.800969 0.053 Uiso 1 1 calc R U . . .
H31L H 0.549942 0.315380 0.822730 0.053 Uiso 1 1 calc R U . . .
C316 C 0.5744(3) 0.1928(5) 0.8114(4) 0.0430(17) Uani 1 1 d . . . . .
H31M H 0.598956 0.169374 0.858205 0.052 Uiso 1 1 calc R U . . .
H31N H 0.557935 0.135904 0.781079 0.052 Uiso 1 1 calc R U . . .
C317 C 0.6423(3) 0.1978(5) 0.8188(4) 0.0450(18) Uani 1 1 d . . . . .
H31O H 0.659530 0.153062 0.856708 0.054 Uiso 1 1 calc R U . . .
H31P H 0.668719 0.244144 0.833012 0.054 Uiso 1 1 calc R U . . .
C318 C 0.6212(3) 0.1390(5) 0.7580(4) 0.0387(15) Uani 1 1 d . . . . .
H31Q H 0.649739 0.101346 0.771473 0.046 Uiso 1 1 calc R U . . .
H31R H 0.594616 0.092782 0.743260 0.046 Uiso 1 1 calc R U . . .
C401 C 0.2985(2) 1.2212(4) 0.4692(3) 0.0269(12) Uani 1 1 d . . . . .
H40A H 0.305433 1.287462 0.487138 0.032 Uiso 1 1 calc R U . . .
H40B H 0.262862 1.219934 0.422674 0.032 Uiso 1 1 calc R U . . .
C402 C 0.3369(3) 1.1968(4) 0.4685(4) 0.0319(13) Uani 1 1 d . . . . .
H40C H 0.334681 1.246971 0.442561 0.038 Uiso 1 1 calc R U . . .
H40D H 0.372428 1.198242 0.515152 0.038 Uiso 1 1 calc R U . . .
C403 C 0.2839(3) 1.1001(5) 0.3668(4) 0.0388(16) Uani 1 1 d . . . . .
H40E H 0.290062 1.144590 0.346999 0.047 Uiso 1 1 calc R U . . .
H40F H 0.252113 1.121113 0.352266 0.047 Uiso 1 1 calc R U . . .
C404 C 0.2776(3) 0.9967(5) 0.3436(4) 0.0410(16) Uani 1 1 d . . . . .
H40G H 0.249280 0.993336 0.293948 0.049 Uiso 1 1 calc R U . . .
H40H H 0.310011 0.974216 0.360230 0.049 Uiso 1 1 calc R U . . .
C405 C 0.2638(3) 0.8327(5) 0.3591(4) 0.0436(18) Uani 1 1 d . . . . .
H40I H 0.244966 0.822487 0.312221 0.052 Uiso 1 1 calc R U . . .
H40J H 0.244532 0.798816 0.364840 0.052 Uiso 1 1 calc R U . . .
C406 C 0.3172(4) 0.7897(5) 0.4064(5) 0.052(2) Uani 1 1 d . . . . .
H40K H 0.336901 0.824991 0.401771 0.063 Uiso 1 1 calc R U . . .
H40L H 0.314274 0.721200 0.393960 0.063 Uiso 1 1 calc R U . . .
C407 C 0.3456(3) 1.1790(4) 0.5842(3) 0.0346(14) Uani 1 1 d . . . . .
H40M H 0.333316 1.230344 0.593252 0.042 Uiso 1 1 calc R U . . .
H40N H 0.374562 1.205871 0.593973 0.042 Uiso 1 1 calc R U . . .
C408 C 0.3656(3) 1.0904(4) 0.6319(4) 0.0363(15) Uani 1 1 d . . . . .
H40O H 0.393356 1.111996 0.679305 0.044 Uiso 1 1 calc R U . . .
H40P H 0.336913 1.063825 0.622767 0.044 Uiso 1 1 calc R U . . .
C409 C 0.4382(3) 1.0317(5) 0.6566(4) 0.0441(18) Uani 1 1 d . . . . .
H40Q H 0.462105 1.030368 0.705721 0.053 Uiso 1 1 calc R U . . .
H40R H 0.440997 1.095835 0.644531 0.053 Uiso 1 1 calc R U . . .
C410 C 0.4525(3) 0.9532(5) 0.6373(4) 0.0448(19) Uani 1 1 d . . . . .
H41A H 0.489007 0.960178 0.662655 0.054 Uiso 1 1 calc R U . . .
H41B H 0.447974 0.888585 0.646960 0.054 Uiso 1 1 calc R U . . .
C411 C 0.4260(3) 0.8931(5) 0.5366(5) 0.051(2) Uani 1 1 d . . . . .
H41C H 0.463497 0.887018 0.566310 0.061 Uiso 1 1 calc R U . . .
H41D H 0.409012 0.917456 0.492486 0.061 Uiso 1 1 calc R U . . .
C412 C 0.4038(3) 0.7925(5) 0.5270(5) 0.0468(18) Uani 1 1 d . . . . .
H41E H 0.411796 0.747023 0.509679 0.056 Uiso 1 1 calc R U . . .
H41F H 0.420946 0.767941 0.571120 0.056 Uiso 1 1 calc R U . . .
C413 C 0.2517(3) 1.1434(4) 0.4886(4) 0.0297(13) Uani 1 1 d . . . . .
H41G H 0.236548 1.208875 0.477217 0.036 Uiso 1 1 calc R U . . .
H41H H 0.258509 1.117860 0.525805 0.036 Uiso 1 1 calc R U . . .
C414 C 0.2126(3) 1.0770(4) 0.4269(4) 0.0315(14) Uani 1 1 d . . . . .
H41I H 0.179984 1.075257 0.413355 0.038 Uiso 1 1 calc R U . . .
H41J H 0.204531 1.104178 0.389020 0.038 Uiso 1 1 calc R U . . .
C415 C 0.2281(3) 0.9186(4) 0.4772(4) 0.0307(13) Uani 1 1 d . . . . .
H41K H 0.191380 0.911903 0.450974 0.037 Uiso 1 1 calc R U . . .
H41L H 0.247266 0.949557 0.520748 0.037 Uiso 1 1 calc R U . . .
C416 C 0.2513(3) 0.8189(5) 0.4890(4) 0.0322(14) Uani 1 1 d . . . . .
H41M H 0.246612 0.774733 0.510571 0.039 Uiso 1 1 calc R U . . .
H41N H 0.234315 0.790046 0.445894 0.039 Uiso 1 1 calc R U . . .
C417 C 0.3351(3) 0.7478(4) 0.5503(4) 0.0364(15) Uani 1 1 d . . . . .
H41O H 0.322880 0.694586 0.558279 0.044 Uiso 1 1 calc R U . . .
H41P H 0.372325 0.758525 0.592340 0.044 Uiso 1 1 calc R U . . .
C418 C 0.3286(3) 0.7177(4) 0.4940(4) 0.0387(16) Uani 1 1 d . . . . .
H41Q H 0.348354 0.657489 0.507343 0.046 Uiso 1 1 calc R U . . .
H41R H 0.291543 0.703972 0.452470 0.046 Uiso 1 1 calc R U . . .
Cl51 Cl 0.64056(15) 0.8204(2) 0.71213(18) 0.0566(8) Uani 0.757(5) 1 d D U P B 1
Cl52 Cl 0.56682(12) 0.80568(16) 0.72971(17) 0.0508(8) Uani 0.757(5) 1 d D U P B 1
C51 C 0.6603(3) 0.8666(6) 0.7837(4) 0.0316(15) Uani 0.757(5) 1 d D U P B 1
C52 C 0.6290(3) 0.8602(5) 0.7922(4) 0.0299(14) Uani 0.757(5) 1 d D U P B 1
C53 C 0.6471(3) 0.8988(8) 0.8513(4) 0.035(2) Uani 0.757(5) 1 d D U P B 1
H53 H 0.625879 0.893874 0.857122 0.041 Uiso 0.757(5) 1 calc R U P B 1
C54 C 0.6944(3) 0.9426(6) 0.9000(4) 0.0348(17) Uani 0.757(5) 1 d D U P B 1
H54 H 0.705772 0.966630 0.939334 0.042 Uiso 0.757(5) 1 calc R U P B 1
C55 C 0.7257(3) 0.9522(6) 0.8924(4) 0.0368(16) Uani 0.757(5) 1 d D U P B 1
H55 H 0.758128 0.984224 0.925668 0.044 Uiso 0.757(5) 1 calc R U P B 1
C56 C 0.7086(3) 0.9135(6) 0.8339(4) 0.0327(15) Uani 0.757(5) 1 d D U P B 1
H56 H 0.730125 0.919335 0.828656 0.039 Uiso 0.757(5) 1 calc R U P B 1
Cl61 Cl 0.6616(3) 0.8690(9) 0.7194(4) 0.071(3) Uani 0.243(5) 1 d D U P B 2
Cl62 Cl 0.5576(2) 0.7921(5) 0.6692(3) 0.057(3) Uani 0.243(5) 1 d D U P B 2
C61 C 0.6533(4) 0.8800(15) 0.7702(5) 0.033(3) Uani 0.243(5) 1 d D U P B 2
C62 C 0.6088(4) 0.8458(13) 0.7495(5) 0.033(3) Uani 0.243(5) 1 d D U P B 2
C63 C 0.6049(4) 0.8542(14) 0.7937(5) 0.033(3) Uani 0.243(5) 1 d D U P B 2
H63 H 0.573751 0.835359 0.778373 0.040 Uiso 0.243(5) 1 calc R U P B 2
C64 C 0.6450(5) 0.889(2) 0.8575(6) 0.028(3) Uani 0.243(5) 1 d D U P B 2
H64 H 0.642154 0.890314 0.886804 0.033 Uiso 0.243(5) 1 calc R U P B 2
C65 C 0.6897(5) 0.9218(18) 0.8799(5) 0.039(3) Uani 0.243(5) 1 d D U P B 2
H65 H 0.717885 0.944750 0.924513 0.047 Uiso 0.243(5) 1 calc R U P B 2
C66 C 0.6930(4) 0.9207(14) 0.8349(5) 0.039(3) Uani 0.243(5) 1 d D U P B 2
H66 H 0.722462 0.947990 0.848692 0.047 Uiso 0.243(5) 1 calc R U P B 2
K31 K 0.54589(12) 0.35131(15) 0.70161(16) 0.0712(6) Uani 1 1 d . . . . .
K41 K 0.32284(12) 0.97329(16) 0.49521(16) 0.0703(6) Uani 1 1 d . . . . .
O32B O 0.5990(4) 0.4272(7) 0.6876(6) 0.0269(12) Uani 0.387(7) 1 d . . P A 2

loop_
_atom_site_aniso_label
_atom_site_aniso_U_11
_atom_site_aniso_U_22
_atom_site_aniso_U_33
_atom_site_aniso_U_23
_atom_site_aniso_U_13
_atom_site_aniso_U_12
Ga21 0.0119(3) 0.0113(2) 0.0117(3) 0.00020(19) 0.0078(2) 0.0000(2)
Ga11 0.0131(3) 0.0118(2) 0.0120(3) 0.00153(19) 0.0085(2) 0.0017(2)
O301 0.039(3) 0.044(3) 0.057(3) -0.021(2) 0.040(3) -0.015(2)
O32A 0.031(3) 0.028(3) 0.023(3) 0.005(2) 0.020(3) 0.003(2)
O303 0.034(2) 0.032(2) 0.036(2) 0.0098(18) 0.028(2) 0.0097(18)
O304 0.027(2) 0.032(2) 0.022(2) -0.0003(16) 0.0182(19) -0.0011(17)
O305 0.046(3) 0.042(2) 0.030(2) -0.0045(19) 0.032(2) -0.008(2)
O306 0.038(3) 0.033(2) 0.023(2) 0.0016(17) 0.021(2) -0.0025(18)
O401 0.043(3) 0.033(2) 0.038(3) 0.0110(18) 0.035(2) 0.0104(19)
O402 0.053(3) 0.037(2) 0.042(3) 0.0022(19) 0.043(3) 0.006(2)
O403 0.035(2) 0.0260(19) 0.034(2) 0.0012(17) 0.023(2) -0.0004(18)
O404 0.038(3) 0.028(2) 0.055(3) 0.010(2) 0.036(3) 0.0092(19)
O405 0.034(2) 0.029(2) 0.031(2) 0.0029(17) 0.028(2) 0.0021(17)
O406 0.034(2) 0.026(2) 0.031(3) 0.0008(16) 0.027(2) -0.0006(17)
N101 0.014(2) 0.0139(19) 0.016(2) -0.0001(16) 0.011(2) -0.0002(16)
N102 0.020(2) 0.0159(19) 0.018(2) -0.0004(16) 0.014(2) -0.0023(17)
N103 0.017(2) 0.0118(17) 0.017(2) 0.0006(16) 0.013(2) 0.0013(16)
N104 0.017(2) 0.0161(19) 0.017(2) 0.0035(16) 0.013(2) 0.0030(16)
N105 0.016(2) 0.0123(18) 0.015(2) 0.0005(15) 0.011(2) -0.0001(16)
N106 0.019(2) 0.0127(18) 0.018(2) 0.0003(16) 0.014(2) 0.0003(16)
N107 0.013(2) 0.0143(18) 0.012(2) 0.0011(16) 0.008(2) 0.0012(16)
N108 0.016(2) 0.021(2) 0.014(2) 0.0027(17) 0.010(2) 0.0049(17)
N109 0.044(3) 0.049(3) 0.041(3) 0.014(3) 0.036(3) 0.016(3)
N201 0.017(2) 0.0147(19) 0.014(2) 0.0016(16) 0.011(2) 0.0011(16)
N202 0.015(2) 0.0172(19) 0.011(2) 0.0017(16) 0.007(2) 0.0024(16)
N203 0.015(2) 0.0135(19) 0.013(2) -0.0005(15) 0.008(2) 0.0010(16)
N204 0.016(2) 0.0119(18) 0.012(2) -0.0015(15) 0.008(2) -0.0007(16)
N205 0.011(2) 0.0128(18) 0.012(2) 0.0015(15) 0.0056(19) 0.0003(15)
N206 0.012(2) 0.0177(19) 0.009(2) 0.0019(15) 0.0053(19) 0.0025(16)
N207 0.012(2) 0.0135(18) 0.013(2) -0.0016(15) 0.0073(19) -0.0012(15)
N208 0.017(2) 0.0141(18) 0.017(2) -0.0012(16) 0.013(2) -0.0009(16)
N209 0.032(3) 0.035(3) 0.031(3) -0.001(2) 0.025(3) 0.001(2)
N301 0.032(3) 0.040(3) 0.042(3) -0.007(2) 0.029(3) -0.007(2)
N302 0.033(3) 0.032(3) 0.031(3) 0.003(2) 0.023(3) 0.005(2)
N401 0.032(3) 0.028(2) 0.027(3) 0.001(2) 0.024(2) 0.002(2)
N402 0.049(3) 0.030(3) 0.053(4) 0.007(2) 0.044(3) 0.010(2)
C101 0.015(3) 0.020(2) 0.012(3) 0.0017(19) 0.008(2) 0.003(2)
C102 0.017(3) 0.020(2) 0.016(3) -0.0031(19) 0.012(2) -0.003(2)
C103 0.019(3) 0.030(3) 0.015(3) 0.001(2) 0.011(3) 0.004(2)
C104 0.017(3) 0.036(3) 0.019(3) -0.005(2) 0.012(3) -0.003(2)
C105 0.025(3) 0.034(3) 0.024(3) -0.013(2) 0.020(3) -0.013(2)
C106 0.023(3) 0.023(2) 0.023(3) -0.003(2) 0.019(3) -0.003(2)
C107 0.021(3) 0.021(2) 0.017(3) -0.0001(19) 0.014(2) -0.002(2)
C108 0.018(3) 0.014(2) 0.020(3) -0.0015(19) 0.014(2) -0.0026(19)
C109 0.022(3) 0.014(2) 0.021(3) -0.0013(19) 0.018(3) -0.0017(19)
C110 0.018(3) 0.018(2) 0.019(3) 0.0066(19) 0.015(2) 0.0042(19)
C111 0.023(3) 0.015(2) 0.022(3) 0.0012(19) 0.018(3) 0.000(2)
C112 0.035(3) 0.015(2) 0.036(3) 0.006(2) 0.031(3) 0.007(2)
C113 0.023(3) 0.018(2) 0.029(3) 0.005(2) 0.020(3) 0.008(2)
C114 0.021(3) 0.019(2) 0.019(3) 0.007(2) 0.015(3) 0.006(2)
C115 0.025(3) 0.016(2) 0.020(3) 0.0022(19) 0.019(3) 0.003(2)
C116 0.015(3) 0.018(2) 0.010(3) 0.0007(18) 0.009(2) 0.0019(19)
C117 0.011(2) 0.017(2) 0.013(3) 0.0013(18) 0.008(2) 0.0011(18)
C118 0.018(3) 0.020(2) 0.019(3) 0.002(2) 0.014(3) 0.002(2)
C119 0.014(3) 0.025(3) 0.021(3) 0.002(2) 0.012(2) 0.003(2)
C120 0.012(3) 0.039(3) 0.017(3) 0.001(2) 0.007(3) 0.001(2)
C121 0.027(3) 0.024(3) 0.032(4) -0.009(2) 0.023(3) -0.009(2)
C122 0.017(3) 0.023(2) 0.017(3) -0.001(2) 0.012(2) -0.002(2)
C123 0.018(3) 0.018(2) 0.016(3) 0.0001(19) 0.013(2) -0.001(2)
C124 0.016(3) 0.014(2) 0.017(3) 0.0005(19) 0.012(2) 0.0003(19)
C125 0.021(3) 0.012(2) 0.015(3) 0.0014(17) 0.013(3) 0.0012(19)
C126 0.020(3) 0.017(2) 0.015(3) 0.0043(19) 0.015(2) 0.0051(19)
C127 0.027(3) 0.014(2) 0.023(3) 0.0023(19) 0.020(3) 0.002(2)
C128 0.033(3) 0.015(2) 0.028(3) 0.007(2) 0.026(3) 0.010(2)
C129 0.024(3) 0.026(3) 0.023(3) 0.009(2) 0.018(3) 0.013(2)
C130 0.019(3) 0.025(3) 0.019(3) 0.007(2) 0.015(3) 0.007(2)
C131 0.017(3) 0.017(2) 0.014(3) 0.0042(18) 0.011(2) 0.0059(19)
C132 0.018(3) 0.019(2) 0.014(3) 0.0044(19) 0.011(3) 0.0051(19)
C133 0.019(3) 0.024(2) 0.018(3) 0.002(2) 0.013(2) 0.004(2)
C201 0.020(3) 0.014(2) 0.014(3) -0.0002(18) 0.013(2) -0.0022(19)
C202 0.014(2) 0.020(2) 0.016(3) -0.0025(19) 0.012(2) -0.0025(19)
C203 0.024(3) 0.020(2) 0.020(3) -0.004(2) 0.018(3) -0.004(2)
C204 0.021(3) 0.027(3) 0.019(3) -0.009(2) 0.015(3) -0.007(2)
C205 0.016(3) 0.034(3) 0.015(3) -0.005(2) 0.010(2) -0.003(2)
C206 0.014(3) 0.025(2) 0.014(3) 0.0000(19) 0.008(2) 0.001(2)
C207 0.020(3) 0.019(2) 0.016(3) -0.0009(19) 0.014(3) -0.001(2)
C208 0.016(3) 0.022(2) 0.012(3) 0.0010(19) 0.011(2) 0.001(2)
C209 0.012(3) 0.020(2) 0.013(3) 0.0005(19) 0.009(2) 0.0006(19)
C210 0.022(3) 0.022(2) 0.018(3) -0.001(2) 0.016(3) -0.001(2)
C211 0.021(3) 0.025(3) 0.019(3) 0.004(2) 0.013(3) 0.007(2)
C212 0.029(3) 0.024(3) 0.028(3) 0.009(2) 0.024(3) 0.011(2)
C213 0.030(3) 0.016(2) 0.027(3) 0.004(2) 0.022(3) 0.007(2)
C214 0.025(3) 0.015(2) 0.019(3) -0.0001(19) 0.016(3) 0.001(2)
C215 0.018(3) 0.019(2) 0.014(3) 0.0031(19) 0.012(2) 0.002(2)
C216 0.018(3) 0.013(2) 0.022(3) -0.0001(18) 0.017(3) -0.0008(19)
C217 0.018(3) 0.015(2) 0.013(3) 0.0010(19) 0.011(2) 0.000(2)
C218 0.016(3) 0.017(2) 0.016(3) -0.0022(19) 0.011(2) -0.0020(19)
C219 0.023(3) 0.018(2) 0.023(3) -0.004(2) 0.017(3) -0.005(2)
C220 0.018(3) 0.024(2) 0.019(3) -0.007(2) 0.012(3) -0.010(2)
C221 0.013(3) 0.030(3) 0.018(3) -0.007(2) 0.009(2) -0.006(2)
C222 0.015(3) 0.025(2) 0.015(3) 0.000(2) 0.009(2) -0.001(2)
C223 0.015(2) 0.018(2) 0.013(3) -0.0023(19) 0.010(2) -0.003(2)
C224 0.016(3) 0.018(2) 0.012(3) 0.000(2) 0.010(2) 0.001(2)
C225 0.017(3) 0.017(2) 0.019(3) 0.0015(19) 0.015(2) 0.0017(19)
C226 0.016(3) 0.014(2) 0.015(3) 0.0027(18) 0.011(2) 0.0022(18)
C227 0.021(3) 0.021(2) 0.021(3) 0.001(2) 0.015(3) 0.002(2)
C228 0.028(3) 0.023(3) 0.028(3) 0.010(2) 0.022(3) 0.008(2)
C229 0.031(3) 0.015(2) 0.028(3) 0.004(2) 0.025(3) 0.003(2)
C230 0.023(3) 0.017(2) 0.016(3) -0.0015(19) 0.016(2) -0.002(2)
C231 0.022(3) 0.010(2) 0.017(3) 0.0020(17) 0.016(2) 0.0001(18)
C232 0.019(3) 0.011(2) 0.015(3) 0.0003(17) 0.013(2) 0.0002(18)
C233 0.019(3) 0.018(2) 0.018(3) -0.0018(19) 0.013(2) -0.0023(19)
C301 0.033(3) 0.036(3) 0.050(4) -0.012(3) 0.031(3) -0.007(3)
C302 0.032(3) 0.039(3) 0.036(4) -0.018(3) 0.025(3) -0.009(3)
C303 0.046(4) 0.025(3) 0.048(4) 0.004(3) 0.036(4) 0.002(3)
C304 0.097(7) 0.048(4) 0.091(7) -0.020(4) 0.085(7) -0.027(4)
C305 0.079(6) 0.043(4) 0.095(7) -0.019(4) 0.081(6) -0.017(4)
C306 0.032(4) 0.065(5) 0.045(4) -0.014(4) 0.029(4) -0.009(3)
C307 0.027(3) 0.037(3) 0.040(4) -0.003(3) 0.024(3) 0.005(3)
C308 0.040(4) 0.029(3) 0.046(4) 0.011(3) 0.032(4) 0.011(3)
C309 0.035(3) 0.049(4) 0.024(3) 0.010(3) 0.023(3) 0.008(3)
C310 0.031(3) 0.043(3) 0.024(3) 0.007(2) 0.023(3) 0.008(3)
C311 0.041(4) 0.023(3) 0.031(3) -0.005(2) 0.027(3) -0.006(2)
C312 0.039(4) 0.030(3) 0.028(3) -0.005(2) 0.022(3) 0.004(3)
C313 0.037(4) 0.050(4) 0.042(4) -0.014(3) 0.032(4) -0.007(3)
C314 0.037(4) 0.052(4) 0.038(4) -0.014(3) 0.031(3) -0.017(3)
C315 0.062(5) 0.050(4) 0.032(4) -0.004(3) 0.038(4) -0.011(4)
C316 0.052(4) 0.039(3) 0.026(3) 0.005(3) 0.025(3) -0.012(3)
C317 0.041(4) 0.039(3) 0.028(4) 0.007(3) 0.017(3) 0.000(3)
C318 0.037(4) 0.033(3) 0.034(4) 0.007(3) 0.022(3) 0.009(3)
C401 0.035(3) 0.020(2) 0.032(3) 0.004(2) 0.026(3) 0.005(2)
C402 0.031(3) 0.030(3) 0.037(4) 0.012(3) 0.026(3) 0.004(2)
C403 0.060(4) 0.042(3) 0.044(4) 0.014(3) 0.047(4) 0.016(3)
C404 0.068(5) 0.041(3) 0.046(4) 0.009(3) 0.052(4) 0.013(3)
C405 0.065(5) 0.042(4) 0.045(5) 0.000(3) 0.047(5) 0.002(4)
C406 0.091(6) 0.033(3) 0.078(6) 0.001(4) 0.076(6) 0.009(4)
C407 0.045(4) 0.027(3) 0.028(3) -0.003(2) 0.026(3) -0.002(3)
C408 0.045(4) 0.032(3) 0.029(3) 0.000(2) 0.027(3) -0.001(3)
C409 0.037(4) 0.030(3) 0.045(4) 0.007(3) 0.025(4) -0.002(3)
C410 0.033(4) 0.036(3) 0.052(5) 0.016(3) 0.027(4) 0.009(3)
C411 0.055(5) 0.045(4) 0.081(6) 0.016(4) 0.059(5) 0.013(4)
C412 0.055(5) 0.031(3) 0.073(5) 0.008(3) 0.053(5) 0.014(3)
C413 0.040(3) 0.031(3) 0.036(4) 0.003(2) 0.033(3) 0.006(3)
C414 0.029(3) 0.032(3) 0.039(4) 0.006(3) 0.027(3) 0.004(2)
C415 0.035(3) 0.040(3) 0.031(3) 0.005(3) 0.029(3) 0.002(3)
C416 0.040(4) 0.037(3) 0.033(4) 0.000(3) 0.031(3) -0.007(3)
C417 0.042(4) 0.025(3) 0.040(4) 0.011(3) 0.030(3) 0.007(3)
C418 0.059(4) 0.020(3) 0.057(5) 0.001(3) 0.049(4) 0.004(3)
Cl51 0.0711(19) 0.0681(19) 0.0496(16) -0.0083(13) 0.0504(16) 0.0023(15)
Cl52 0.0301(11) 0.0385(11) 0.0654(18) -0.0029(11) 0.0296(12) 0.0010(9)
C51 0.036(2) 0.029(2) 0.040(3) 0.004(2) 0.031(2) 0.006(2)
C52 0.033(2) 0.026(2) 0.039(3) 0.006(2) 0.029(2) 0.005(2)
C53 0.048(5) 0.034(4) 0.047(5) 0.013(4) 0.043(4) 0.009(4)
C54 0.038(3) 0.028(3) 0.037(3) 0.002(2) 0.028(2) 0.007(2)
C55 0.037(3) 0.029(2) 0.041(3) 0.003(2) 0.028(2) 0.006(2)
C56 0.034(2) 0.030(2) 0.044(3) 0.003(2) 0.032(2) 0.004(2)
Cl61 0.095(8) 0.098(8) 0.074(7) 0.008(6) 0.079(7) 0.008(7)
Cl62 0.046(4) 0.044(4) 0.038(4) -0.001(3) 0.018(4) 0.006(3)
C61 0.036(3) 0.029(3) 0.040(3) 0.005(3) 0.030(3) 0.005(3)
C62 0.037(3) 0.028(3) 0.038(3) 0.004(3) 0.029(3) 0.007(3)
C63 0.037(4) 0.028(3) 0.038(4) 0.005(3) 0.028(3) 0.006(3)
C64 0.035(3) 0.028(3) 0.037(3) 0.004(3) 0.031(3) 0.005(3)
C65 0.039(3) 0.029(3) 0.040(3) 0.003(3) 0.026(3) 0.006(3)
C66 0.037(3) 0.030(3) 0.043(3) 0.003(3) 0.028(3) 0.005(3)
K31 0.0787(14) 0.0626(11) 0.0753(15) 0.0008(10) 0.0579(13) 0.0001(10)
K41 0.0779(14) 0.0655(12) 0.0814(15) 0.0043(11) 0.0632(13) 0.0043(11)
O32B 0.031(3) 0.028(3) 0.023(3) 0.005(2) 0.020(3) 0.003(2)

loop_
_atom_type_symbol
_atom_type_description
_atom_type_scat_dispersion_real
_atom_type_scat_dispersion_imag
_atom_type_scat_source
C C 0.0033 0.0016 'International Tables Vol C Tables 4.2.6.8 and 6.1.1.4'
H H 0.0000 0.0000 'International Tables Vol C Tables 4.2.6.8 and 6.1.1.4'
Cl Cl 0.1484 0.1585 'International Tables Vol C Tables 4.2.6.8 and 6.1.1.4'
Ga Ga 0.2307 1.6083 'International Tables Vol C Tables 4.2.6.8 and 6.1.1.4'
K K 0.2009 0.2494 'International Tables Vol C Tables 4.2.6.8 and 6.1.1.4'
N N 0.0061 0.0033 'International Tables Vol C Tables 4.2.6.8 and 6.1.1.4'
O O 0.0106 0.0060 'International Tables Vol C Tables 4.2.6.8 and 6.1.1.4'

loop_
_exptl_crystal_face_index_h
_exptl_crystal_face_index_k
_exptl_crystal_face_index_l
_exptl_crystal_face_perp_dist
1 0 -1 0.0331
0 -5 2 0.1553
5 5 -2 0.1830
1 0 0 0.0770
-1 0 0 0.0770
-1 0 1 0.0331

loop_
_geom_angle_atom_site_label_1
_geom_angle_atom_site_label_2
_geom_angle_atom_site_label_3
_geom_angle
_geom_angle_site_symmetry_1
_geom_angle_site_symmetry_3
_geom_angle_publ_flag
N201 Ga21 N205 156.77(18) . . ?
N201 Ga21 C233 101.9(2) . . ?
N203 Ga21 N201 87.27(17) . . ?
N203 Ga21 N205 87.91(17) . . ?
N203 Ga21 C233 98.5(2) . . ?
N205 Ga21 C233 101.3(2) . . ?
N207 Ga21 N201 87.86(17) . . ?
N207 Ga21 N203 155.74(19) . . ?
N207 Ga21 N205 87.26(16) . . ?
N207 Ga21 C233 105.8(2) . . ?
N101 Ga11 C133 101.8(2) . . ?
N103 Ga11 N101 87.72(17) . . ?
N103 Ga11 N105 87.54(17) . . ?
N103 Ga11 C133 98.0(2) . . ?
N105 Ga11 N101 156.72(18) . . ?
N105 Ga11 C133 101.4(2) . . ?
N107 Ga11 N101 87.68(17) . . ?
N107 Ga11 N103 156.21(18) . . ?
N107 Ga11 N105 87.53(17) . . ?
N107 Ga11 C133 105.8(2) . . ?
C302 O301 K31 118.5(4) . . ?
C303 O301 C302 116.0(5) . . ?
C303 O301 K31 120.8(4) . . ?
C304 O32A C305 111.3(7) . . ?
C304 O32A K31 102.3(5) . . ?
C305 O32A K31 102.8(4) . . ?
C308 O303 K31 117.6(4) . . ?
C309 O303 C308 112.7(5) . . ?
C309 O303 K31 114.1(3) . . ?
C310 O304 C311 112.1(5) . . ?
C310 O304 K31 110.8(3) . . ?
C311 O304 K31 115.2(3) . . ?
C314 O305 K31 116.4(4) . . ?
C315 O305 C314 113.6(5) . . ?
C315 O305 K31 108.6(4) . . ?
C316 O306 K31 115.0(4) . . ?
C317 O306 C316 113.6(5) . . ?
C317 O306 K31 115.1(4) . . ?
C402 O401 K41 110.4(3) . . ?
C403 O401 C402 113.8(5) . . ?
C403 O401 K41 113.0(4) . . ?
C404 O402 C405 113.7(5) . . ?
C404 O402 K41 113.3(4) . . ?
C405 O402 K41 111.7(4) . . ?
C408 O403 K41 113.1(4) . . ?
C409 O403 C408 114.1(5) . . ?
C409 O403 K41 113.1(4) . . ?
C410 O404 C411 115.0(5) . . ?
C410 O404 K41 114.5(4) . . ?
C411 O404 K41 109.9(4) . . ?
C414 O405 K41 112.5(3) . . ?
C415 O405 C414 114.0(4) . . ?
C415 O405 K41 111.3(3) . . ?
C416 O406 K41 112.9(3) . . ?
C417 O406 C416 114.1(5) . . ?
C417 O406 K41 114.5(4) . . ?
C101 N101 Ga11 124.4(3) . . ?
C108 N101 Ga11 125.1(3) . . ?
C108 N101 C101 108.5(4) . . ?
C109 N102 C108 121.9(4) . . ?
C109 N103 Ga11 124.7(3) . . ?
C109 N103 C116 108.4(4) . . ?
C116 N103 Ga11 125.0(3) . . ?
C116 N104 C117 122.0(4) . . ?
C117 N105 Ga11 125.0(3) . . ?
C124 N105 Ga11 124.8(3) . . ?
C124 N105 C117 107.7(4) . . ?
C125 N106 C124 121.1(4) . . ?
C125 N107 Ga11 124.6(3) . . ?
C125 N107 C132 108.3(4) . . ?
C132 N107 Ga11 124.3(3) . . ?
C132 N108 C101 122.8(5) . . ?
C201 N201 Ga21 125.5(3) . . ?
C201 N201 C208 107.2(4) . . ?
C208 N201 Ga21 125.6(3) . . ?
C209 N202 C208 122.4(5) . . ?
C209 N203 Ga21 124.1(3) . . ?
C216 N203 Ga21 123.8(4) . . ?
C216 N203 C209 107.4(4) . . ?
C216 N204 C217 121.9(4) . . ?
C217 N205 Ga21 124.4(3) . . ?
C217 N205 C224 108.5(4) . . ?
C224 N205 Ga21 125.7(3) . . ?
C225 N206 C224 122.7(4) . . ?
C225 N207 Ga21 125.9(3) . . ?
C225 N207 C232 107.7(4) . . ?
C232 N207 Ga21 125.7(3) . . ?
C232 N208 C201 121.9(4) . . ?
C301 N301 C307 111.2(5) . . ?
C301 N301 C313 113.1(5) . . ?
C301 N301 K31 108.0(4) . . ?
C307 N301 K31 104.6(4) . . ?
C313 N301 C307 111.3(5) . . ?
C313 N301 K31 108.1(4) . . ?
C306 N302 K31 110.9(4) . . ?
C312 N302 C306 111.2(5) . . ?
C312 N302 C318 111.6(5) . . ?
C312 N302 K31 107.5(3) . . ?
C318 N302 C306 110.4(5) . . ?
C318 N302 K31 105.1(4) . . ?
C401 N401 C413 111.4(5) . . ?
C401 N401 K41 107.3(3) . . ?
C407 N401 C401 110.3(5) . . ?
C407 N401 C413 110.8(5) . . ?
C407 N401 K41 109.3(3) . . ?
C413 N401 K41 107.6(3) . . ?
C406 N402 K41 106.3(4) . . ?
C412 N402 C406 111.5(6) . . ?
C412 N402 C418 113.0(6) . . ?
C412 N402 K41 107.3(4) . . ?
C418 N402 C406 110.8(6) . . ?
C418 N402 K41 107.6(4) . . ?
N101 C101 C102 108.6(4) . . ?
N108 C101 N101 127.7(5) . . ?
N108 C101 C102 123.7(5) . . ?
C103 C102 C101 131.4(5) . . ?
C107 C102 C101 107.0(5) . . ?
C107 C102 C103 121.6(5) . . ?
C104 C103 C102 116.7(5) . . ?
C103 C104 C105 121.5(5) . . ?
C106 C105 C104 122.0(5) . . ?
C105 C106 C107 118.1(5) . . ?
C102 C107 C106 120.1(5) . . ?
C102 C107 C108 106.9(4) . . ?
C106 C107 C108 132.9(5) . . ?
N101 C108 C107 109.1(4) . . ?
N102 C108 N101 127.5(5) . . ?
N102 C108 C107 123.4(5) . . ?
N102 C109 N103 129.1(5) . . ?
N102 C109 C110 122.2(4) . . ?
N103 C109 C110 108.7(5) . . ?
C111 C110 C109 131.5(5) . . ?
C111 C110 C115 121.5(5) . . ?
C115 C110 C109 107.1(4) . . ?
C110 C111 C112 118.2(5) . . ?
C111 C112 C113 120.5(5) . . ?
C114 C113 C112 121.7(5) . . ?
C113 C114 C115 117.8(5) . . ?
C110 C115 C116 106.7(4) . . ?
C114 C115 C110 120.3(5) . . ?
C114 C115 C116 132.9(5) . . ?
N103 C116 C115 109.0(4) . . ?
N104 C116 N103 128.2(4) . . ?
N104 C116 C115 122.8(5) . . ?
N104 C117 N105 127.3(5) . . ?
N104 C117 C118 122.8(5) . . ?
N105 C117 C118 109.9(4) . . ?
C119 C118 C117 133.0(5) . . ?
C119 C118 C123 120.5(5) . . ?
C123 C118 C117 106.5(5) . . ?
C118 C119 C120 117.5(5) . . ?
C119 C120 C121 121.4(5) . . ?
C122 C121 C120 121.5(5) . . ?
C121 C122 C123 117.6(5) . . ?
C118 C123 C124 106.1(4) . . ?
C122 C123 C118 121.4(5) . . ?
C122 C123 C124 132.5(5) . . ?
N105 C124 C123 109.8(4) . . ?
N106 C124 N105 128.0(5) . . ?
N106 C124 C123 122.1(4) . . ?
N106 C125 N107 129.2(4) . . ?
N106 C125 C126 121.9(4) . . ?
N107 C125 C126 108.9(4) . . ?
C127 C126 C125 131.2(5) . . ?
C131 C126 C125 107.2(4) . . ?
C131 C126 C127 121.7(5) . . ?
C126 C127 C128 117.0(5) . . ?
C129 C128 C127 121.5(5) . . ?
C128 C129 C130 121.4(5) . . ?
C131 C130 C129 117.0(5) . . ?
C126 C131 C130 121.3(5) . . ?
C126 C131 C132 107.3(5) . . ?
C130 C131 C132 131.3(5) . . ?
N107 C132 C131 108.4(5) . . ?
N108 C132 N107 128.2(5) . . ?
N108 C132 C131 123.4(5) . . ?
N109 C133 Ga11 172.1(5) . . ?
N201 C201 C202 110.0(4) . . ?
N208 C201 N201 127.4(5) . . ?
N208 C201 C202 122.6(4) . . ?
C203 C202 C201 132.9(5) . . ?
C203 C202 C207 121.5(5) . . ?
C207 C202 C201 105.6(4) . . ?
C202 C203 C204 117.9(5) . . ?
C205 C204 C203 120.8(5) . . ?
C206 C205 C204 122.2(5) . . ?
C205 C206 C207 117.5(5) . . ?
C202 C207 C208 107.3(5) . . ?
C206 C207 C202 120.1(5) . . ?
C206 C207 C208 132.5(5) . . ?
N201 C208 C207 109.8(4) . . ?
N202 C208 N201 126.6(5) . . ?
N202 C208 C207 123.5(5) . . ?
N202 C209 N203 128.1(5) . . ?
N202 C209 C210 122.5(5) . . ?
N203 C209 C210 109.5(4) . . ?
C211 C210 C209 132.7(5) . . ?
C211 C210 C215 120.6(5) . . ?
C215 C210 C209 106.7(5) . . ?
C212 C211 C210 117.8(6) . . ?
C211 C212 C213 121.3(5) . . ?
C214 C213 C212 121.5(5) . . ?
C213 C214 C215 117.8(5) . . ?
C210 C215 C216 106.9(4) . . ?
C214 C215 C210 120.9(5) . . ?
C214 C215 C216 132.2(5) . . ?
N203 C216 C215 109.5(4) . . ?
N204 C216 N203 128.2(4) . . ?
N204 C216 C215 122.3(4) . . ?
N204 C217 N205 128.3(5) . . ?
N204 C217 C218 123.1(5) . . ?
N205 C217 C218 108.5(4) . . ?
C219 C218 C217 132.2(5) . . ?
C223 C218 C217 106.9(4) . . ?
C223 C218 C219 120.8(5) . . ?
C220 C219 C218 118.1(5) . . ?
C219 C220 C221 121.5(5) . . ?
C222 C221 C220 121.3(5) . . ?
C221 C222 C223 117.9(5) . . ?
C218 C223 C222 120.2(5) . . ?
C218 C223 C224 107.5(5) . . ?
C222 C223 C224 132.2(5) . . ?
N205 C224 C223 108.7(4) . . ?
N206 C224 N205 126.7(5) . . ?
N206 C224 C223 124.6(5) . . ?
N206 C225 N207 127.9(4) . . ?
N206 C225 C226 123.4(5) . . ?
N207 C225 C226 108.6(4) . . ?
C227 C226 C225 132.1(5) . . ?
C231 C226 C225 107.0(4) . . ?
C231 C226 C227 120.8(4) . . ?
C228 C227 C226 117.9(5) . . ?
C227 C228 C229 121.2(5) . . ?
C230 C229 C228 120.8(5) . . ?
C229 C230 C231 117.4(5) . . ?
C226 C231 C230 121.8(5) . . ?
C226 C231 C232 108.0(4) . . ?
C230 C231 C232 130.2(5) . . ?
N207 C232 C231 108.7(4) . . ?
N208 C232 N207 128.6(4) . . ?
N208 C232 C231 122.7(4) . . ?
N209 C233 Ga21 175.7(5) . . ?
N301 C301 C302 112.4(5) . . ?
O301 C302 C301 110.1(5) . . ?
O301 C302 K31 39.6(2) . . ?
C301 C302 K31 86.8(4) . . ?
O301 C303 C304 111.0(6) . . ?
O301 C303 K31 38.4(3) . . ?
C304 C303 K31 73.7(4) . . ?
O32A C304 C303 115.8(7) . . ?
O32A C304 K31 55.0(4) . . ?
C303 C304 K31 80.7(4) . . ?
O32B C304 C303 122.4(8) . . ?
O32B C304 K31 42.9(6) . . ?
O32A C305 C306 97.2(7) . . ?
O32A C305 K31 52.4(3) . . ?
C306 C305 K31 84.3(4) . . ?
O32B C305 C306 124.0(7) . . ?
O32B C305 K31 42.9(4) . . ?
N302 C306 C305 110.9(6) . . ?
N301 C307 C308 111.5(5) . . ?
O303 C308 C307 111.7(5) . . ?
O303 C308 K31 40.1(3) . . ?
C307 C308 K31 85.6(3) . . ?
O303 C309 C310 107.8(5) . . ?
O303 C309 K31 42.7(2) . . ?
C310 C309 K31 77.4(3) . . ?
O304 C310 C309 106.2(5) . . ?
O304 C310 K31 45.4(3) . . ?
C309 C310 K31 76.2(3) . . ?
O304 C311 C312 113.3(5) . . ?
O304 C311 K31 42.3(2) . . ?
C312 C311 K31 83.1(3) . . ?
N302 C312 C311 112.4(5) . . ?
N302 C312 K31 49.1(3) . . ?
C311 C312 K31 72.1(3) . . ?
N301 C313 C314 111.5(5) . . ?
O305 C314 C313 114.4(5) . . ?
O305 C314 K31 41.6(3) . . ?
C313 C314 K31 85.3(4) . . ?
O305 C315 C316 109.5(6) . . ?
O305 C315 K31 47.2(3) . . ?
C316 C315 K31 77.1(4) . . ?
O306 C316 C315 107.6(5) . . ?
O306 C316 K31 41.7(3) . . ?
C315 C316 K31 76.6(4) . . ?
O306 C317 C318 112.6(6) . . ?
O306 C317 K31 41.7(3) . . ?
C318 C317 K31 84.4(4) . . ?
N302 C318 C317 110.6(5) . . ?
N302 C318 K31 50.8(3) . . ?
C317 C318 K31 70.0(3) . . ?
N401 C401 C402 111.5(4) . . ?
N401 C401 K41 48.3(2) . . ?
C402 C401 K41 71.4(3) . . ?
O401 C402 C401 113.0(5) . . ?
O401 C402 K41 45.3(2) . . ?
C401 C402 K41 82.8(3) . . ?
O401 C403 C404 108.1(5) . . ?
O401 C403 K41 43.7(3) . . ?
C404 C403 K41 79.0(4) . . ?
O402 C404 C403 107.1(5) . . ?
O402 C404 K41 43.8(3) . . ?
C403 C404 K41 75.0(4) . . ?
O402 C405 C406 112.0(7) . . ?
O402 C405 K41 44.7(3) . . ?
C406 C405 K41 82.4(4) . . ?
N402 C406 K41 49.1(3) . . ?
C405 C406 N402 112.0(6) . . ?
C405 C406 K41 72.7(4) . . ?
N401 C407 C408 111.7(5) . . ?
N401 C407 K41 47.0(3) . . ?
C408 C407 K41 74.2(3) . . ?
O403 C408 C407 110.3(5) . . ?
O403 C408 K41 44.0(3) . . ?
C407 C408 K41 79.7(3) . . ?
O403 C409 C410 108.4(6) . . ?
O403 C409 K41 44.1(3) . . ?
C410 C409 K41 76.1(4) . . ?
O404 C410 C409 106.3(5) . . ?
O404 C410 K41 42.7(3) . . ?
C409 C410 K41 78.5(4) . . ?
O404 C411 C412 112.4(6) . . ?
O404 C411 K41 45.4(3) . . ?
C412 C411 K41 83.7(4) . . ?
N402 C412 C411 112.4(6) . . ?
N402 C412 K41 49.0(3) . . ?
C411 C412 K41 70.6(3) . . ?
N401 C413 C414 112.1(5) . . ?
N401 C413 K41 48.0(3) . . ?
C414 C413 K41 72.8(3) . . ?
O405 C414 C413 112.2(5) . . ?
O405 C414 K41 43.7(2) . . ?
C413 C414 K41 81.4(3) . . ?
O405 C415 C416 107.9(5) . . ?
O405 C415 K41 44.7(3) . . ?
C416 C415 K41 77.8(3) . . ?
O406 C416 C415 106.3(5) . . ?
O406 C416 K41 43.5(2) . . ?
C415 C416 K41 75.8(3) . . ?
O406 C417 C418 111.7(5) . . ?
O406 C417 K41 42.7(3) . . ?
C418 C417 K41 82.8(3) . . ?
N402 C418 C417 112.1(5) . . ?
N402 C418 K41 48.7(3) . . ?
C417 C418 K41 71.5(3) . . ?
C52 C51 Cl51 121.9(5) . . ?
C52 C51 C56 118.2(7) . . ?
C56 C51 Cl51 119.8(6) . . ?
C51 C52 Cl52 120.7(6) . . ?
C51 C52 C53 119.4(7) . . ?
C53 C52 Cl52 119.9(6) . . ?
C54 C53 C52 121.5(9) . . ?
C53 C54 C55 120.5(9) . . ?
C54 C55 C56 119.1(7) . . ?
C51 C56 C55 121.2(8) . . ?
C62 C61 Cl61 121.9(6) . . ?
C62 C61 C66 118.2(7) . . ?
C66 C61 Cl61 119.8(6) . . ?
C61 C62 Cl62 120.7(6) . . ?
C61 C62 C63 119.4(7) . . ?
C63 C62 Cl62 119.9(6) . . ?
C64 C63 C62 121.5(9) . . ?
C63 C64 C65 120.5(9) . . ?
C64 C65 C66 119.0(7) . . ?
C61 C66 C65 121.2(8) . . ?
O301 K31 O32A 61.03(18) . . ?
O301 K31 O304 163.58(19) . . ?
O301 K31 O305 109.19(17) . . ?
O301 K31 N301 63.75(15) . . ?
O301 K31 N302 117.75(17) . . ?
O301 K31 C309 119.84(19) . . ?
O301 K31 C315 97.01(18) . . ?
O301 K31 C317 93.77(19) . . ?
O301 K31 O32B 65.7(3) . . ?
O32A K31 N301 120.32(19) . . ?
O32A K31 N302 61.09(18) . . ?
O32A K31 C309 112.95(19) . . ?
O32A K31 C315 131.8(2) . . ?
O32A K31 C317 71.1(2) . . ?
O303 K31 O301 96.95(18) . . ?
O303 K31 O32A 99.65(18) . . ?
O303 K31 O304 67.59(15) . . ?
O303 K31 O305 103.47(17) . . ?
O303 K31 N301 66.27(16) . . ?
O303 K31 N302 113.25(17) . . ?
O303 K31 C309 23.21(16) . . ?
O303 K31 C315 126.68(19) . . ?
O303 K31 C317 160.09(19) . . ?
O303 K31 O32B 77.9(3) . . ?
O304 K31 O32A 114.41(19) . . ?
O304 K31 O305 80.91(15) . . ?
O304 K31 N301 111.91(17) . . ?
O304 K31 N302 66.68(15) . . ?
O304 K31 C309 45.37(15) . . ?
O304 K31 C315 96.88(17) . . ?
O304 K31 C317 99.51(17) . . ?
O304 K31 O32B 104.1(3) . . ?
O305 K31 O32A 156.0(2) . . ?
O305 K31 N301 64.89(16) . . ?
O305 K31 N302 114.09(17) . . ?
O305 K31 C309 91.03(17) . . ?
O305 K31 C315 24.18(17) . . ?
O305 K31 C317 88.66(19) . . ?
O306 K31 O301 89.73(18) . . ?
O306 K31 O32A 88.84(19) . . ?
O306 K31 O303 171.01(18) . . ?
O306 K31 O304 106.25(16) . . ?
O306 K31 O305 68.50(17) . . ?
O306 K31 N301 111.96(18) . . ?
O306 K31 N302 68.28(17) . . ?
O306 K31 C309 148.90(18) . . ?
O306 K31 C315 46.02(18) . . ?
O306 K31 C317 23.17(18) . . ?
O306 K31 O32B 110.4(3) . . ?
N301 K31 C309 76.98(17) . . ?
N301 K31 C315 74.83(18) . . ?
N301 K31 C317 133.6(2) . . ?
N302 K31 N301 178.50(17) . . ?
N302 K31 C309 102.05(17) . . ?
N302 K31 C315 104.68(19) . . ?
N302 K31 C317 46.85(18) . . ?
C315 K31 C309 115.12(19) . . ?
C315 K31 C317 68.1(2) . . ?
C317 K31 C309 144.26(19) . . ?
O32B K31 O305 174.9(3) . . ?
O32B K31 N301 111.8(3) . . ?
O32B K31 N302 69.3(3) . . ?
O32B K31 C309 91.9(3) . . ?
O32B K31 C315 152.9(3) . . ?
O32B K31 C317 91.4(3) . . ?
O401 K41 O402 66.59(16) . . ?
O401 K41 O403 109.96(16) . . ?
O401 K41 O404 79.57(16) . . ?
O401 K41 N401 69.60(15) . . ?
O401 K41 N402 108.96(17) . . ?
O401 K41 C402 24.22(16) . . ?
O401 K41 C403 23.30(17) . . ?
O401 K41 C411 80.52(18) . . ?
O401 K41 C415 130.54(17) . . ?
O402 K41 O403 175.75(18) . . ?
O402 K41 N401 111.96(16) . . ?
O402 K41 N402 68.35(17) . . ?
O402 K41 C402 87.67(17) . . ?
O402 K41 C403 45.06(17) . . ?
O402 K41 C411 89.4(2) . . ?
O402 K41 C415 92.73(17) . . ?
O403 K41 N401 68.14(15) . . ?
O403 K41 N402 111.39(18) . . ?
O403 K41 C402 89.52(16) . . ?
O403 K41 C403 131.97(18) . . ?
O403 K41 C411 87.6(2) . . ?
O403 K41 C415 91.45(17) . . ?
O404 K41 O402 110.99(18) . . ?
O404 K41 O403 65.41(17) . . ?
O404 K41 N401 109.02(17) . . ?
O404 K41 N402 69.12(17) . . ?
O404 K41 C402 81.66(15) . . ?
O404 K41 C403 97.16(18) . . ?
O404 K41 C411 24.7(2) . . ?
O404 K41 C415 148.39(18) . . ?
O405 K41 O401 107.07(16) . . ?
O405 K41 O402 76.74(16) . . ?
O405 K41 O403 107.00(16) . . ?
O405 K41 O404 171.64(19) . . ?
O405 K41 N401 69.62(15) . . ?
O405 K41 N402 112.35(17) . . ?
O405 K41 C402 102.28(15) . . ?
O405 K41 C403 90.63(17) . . ?
O405 K41 C411 159.3(2) . . ?
O405 K41 C415 23.97(14) . . ?
O406 K41 O401 171.29(19) . . ?
O406 K41 O402 104.87(16) . . ?
O406 K41 O403 78.65(15) . . ?
O406 K41 O404 105.95(16) . . ?
O406 K41 O405 68.11(14) . . ?
O406 K41 N401 113.86(17) . . ?
O406 K41 N402 67.78(16) . . ?
O406 K41 C402 161.25(17) . . ?
O406 K41 C403 148.05(19) . . ?
O406 K41 C411 101.63(18) . . ?
O406 K41 C415 45.68(15) . . ?
N401 K41 N402 177.95(18) . . ?
N401 K41 C402 47.62(15) . . ?
N401 K41 C403 77.66(16) . . ?
N401 K41 C411 130.6(2) . . ?
N401 K41 C415 79.01(16) . . ?
N402 K41 C402 130.67(18) . . ?
N402 K41 C403 101.59(18) . . ?
N402 K41 C411 47.39(19) . . ?
N402 K41 C415 103.02(17) . . ?
C402 K41 C403 42.62(18) . . ?
C402 K41 C411 92.23(18) . . ?
C402 K41 C415 121.25(16) . . ?
C411 K41 C403 90.2(2) . . ?
C415 K41 C403 114.46(18) . . ?
C415 K41 C411 146.50(18) . . ?
C304 O32B C305 113.2(9) . . ?
C304 O32B K31 117.3(7) . . ?
C305 O32B K31 113.5(6) . . ?

loop_
_geom_bond_atom_site_label_1
_geom_bond_atom_site_label_2
_geom_bond_distance
_geom_bond_site_symmetry_2
_geom_bond_publ_flag
Ga21 N201 2.001(4) . ?
Ga21 N203 1.988(4) . ?
Ga21 N205 2.002(4) . ?
Ga21 N207 1.983(4) . ?
Ga21 C233 2.021(6) . ?
Ga11 N101 2.000(4) . ?
Ga11 N103 1.988(4) . ?
Ga11 N105 1.997(4) . ?
Ga11 N107 1.986(4) . ?
Ga11 C133 2.028(6) . ?
O301 C302 1.430(8) . ?
O301 C303 1.403(8) . ?
O301 K31 2.449(5) . ?
O32A C304 1.306(10) . ?
O32A C305 1.464(10) . ?
O32A K31 2.763(7) . ?
O303 C308 1.435(7) . ?
O303 C309 1.417(8) . ?
O303 K31 2.439(5) . ?
O304 C310 1.428(7) . ?
O304 C311 1.430(7) . ?
O304 K31 2.511(5) . ?
O305 C314 1.431(8) . ?
O305 C315 1.419(8) . ?
O305 K31 2.540(5) . ?
O306 C316 1.438(8) . ?
O306 C317 1.427(9) . ?
O306 K31 2.412(5) . ?
O401 C402 1.426(7) . ?
O401 C403 1.416(8) . ?
O401 K41 2.474(5) . ?
O402 C404 1.418(8) . ?
O402 C405 1.442(8) . ?
O402 K41 2.526(5) . ?
O403 C408 1.426(8) . ?
O403 C409 1.417(8) . ?
O403 K41 2.544(5) . ?
O404 C410 1.415(9) . ?
O404 C411 1.455(9) . ?
O404 K41 2.484(5) . ?
O405 C414 1.441(7) . ?
O405 C415 1.429(7) . ?
O405 K41 2.473(5) . ?
O406 C416 1.436(8) . ?
O406 C417 1.415(7) . ?
O406 K41 2.466(5) . ?
N101 C101 1.391(7) . ?
N101 C108 1.379(6) . ?
N102 C108 1.337(7) . ?
N102 C109 1.315(7) . ?
N103 C109 1.384(6) . ?
N103 C116 1.386(7) . ?
N104 C116 1.317(7) . ?
N104 C117 1.354(6) . ?
N105 C117 1.378(7) . ?
N105 C124 1.375(6) . ?
N106 C124 1.352(7) . ?
N106 C125 1.311(7) . ?
N107 C125 1.379(6) . ?
N107 C132 1.404(7) . ?
N108 C101 1.331(6) . ?
N108 C132 1.296(7) . ?
N109 C133 1.140(8) . ?
N201 C201 1.375(6) . ?
N201 C208 1.382(7) . ?
N202 C208 1.351(6) . ?
N202 C209 1.317(7) . ?
N203 C209 1.394(7) . ?
N203 C216 1.393(6) . ?
N204 C216 1.317(7) . ?
N204 C217 1.340(7) . ?
N205 C217 1.382(6) . ?
N205 C224 1.385(7) . ?
N206 C224 1.353(6) . ?
N206 C225 1.302(7) . ?
N207 C225 1.395(7) . ?
N207 C232 1.396(6) . ?
N208 C201 1.354(6) . ?
N208 C232 1.313(7) . ?
N209 C233 1.144(7) . ?
N301 C301 1.457(8) . ?
N301 C307 1.494(9) . ?
N301 C313 1.468(9) . ?
N301 K31 2.886(6) . ?
N302 C306 1.474(9) . ?
N302 C312 1.468(8) . ?
N302 C318 1.473(8) . ?
N302 K31 2.790(6) . ?
N401 C401 1.473(7) . ?
N401 C407 1.469(8) . ?
N401 C413 1.481(8) . ?
N401 K41 2.668(5) . ?
N402 C406 1.502(10) . ?
N402 C412 1.457(9) . ?
N402 C418 1.463(8) . ?
N402 K41 2.730(5) . ?
C101 C102 1.440(7) . ?
C102 C103 1.411(8) . ?
C102 C107 1.408(7) . ?
C103 C104 1.396(8) . ?
C104 C105 1.401(8) . ?
C105 C106 1.368(8) . ?
C106 C107 1.413(7) . ?
C107 C108 1.439(8) . ?
C109 C110 1.454(7) . ?
C110 C111 1.385(7) . ?
C110 C115 1.402(8) . ?
C111 C112 1.394(8) . ?
C112 C113 1.394(9) . ?
C113 C114 1.389(7) . ?
C114 C115 1.401(7) . ?
C115 C116 1.453(7) . ?
C117 C118 1.436(7) . ?
C118 C119 1.393(8) . ?
C118 C123 1.415(7) . ?
C119 C120 1.396(8) . ?
C120 C121 1.404(9) . ?
C121 C122 1.376(8) . ?
C122 C123 1.397(7) . ?
C123 C124 1.445(8) . ?
C125 C126 1.462(7) . ?
C126 C127 1.392(7) . ?
C126 C131 1.392(7) . ?
C127 C128 1.393(8) . ?
C128 C129 1.389(8) . ?
C129 C130 1.399(8) . ?
C130 C131 1.394(7) . ?
C131 C132 1.456(7) . ?
C201 C202 1.438(7) . ?
C202 C203 1.388(7) . ?
C202 C207 1.412(7) . ?
C203 C204 1.396(8) . ?
C204 C205 1.394(8) . ?
C205 C206 1.386(7) . ?
C206 C207 1.411(7) . ?
C207 C208 1.415(7) . ?
C209 C210 1.453(7) . ?
C210 C211 1.393(8) . ?
C210 C215 1.407(7) . ?
C211 C212 1.377(8) . ?
C212 C213 1.392(8) . ?
C213 C214 1.378(8) . ?
C214 C215 1.386(7) . ?
C215 C216 1.450(7) . ?
C217 C218 1.434(7) . ?
C218 C219 1.416(7) . ?
C218 C223 1.400(7) . ?
C219 C220 1.365(8) . ?
C220 C221 1.411(8) . ?
C221 C222 1.378(7) . ?
C222 C223 1.419(7) . ?
C223 C224 1.421(7) . ?
C225 C226 1.462(7) . ?
C226 C227 1.400(7) . ?
C226 C231 1.378(7) . ?
C227 C228 1.378(8) . ?
C228 C229 1.410(8) . ?
C229 C230 1.384(8) . ?
C230 C231 1.398(6) . ?
C231 C232 1.449(7) . ?
C301 C302 1.492(9) . ?
C302 K31 3.375(6) . ?
C303 C304 1.484(10) . ?
C303 K31 3.389(7) . ?
C304 K31 3.297(8) . ?
C304 O32B 1.255(13) . ?
C305 C306 1.532(11) . ?
C305 K31 3.402(7) . ?
C305 O32B 1.481(12) . ?
C307 C308 1.501(9) . ?
C308 K31 3.356(7) . ?
C309 C310 1.505(9) . ?
C309 K31 3.283(7) . ?
C310 K31 3.299(7) . ?
C311 C312 1.486(9) . ?
C311 K31 3.377(6) . ?
C312 K31 3.522(6) . ?
C313 C314 1.491(9) . ?
C314 K31 3.426(7) . ?
C315 C316 1.494(11) . ?
C315 K31 3.282(7) . ?
C316 K31 3.288(7) . ?
C317 C318 1.514(10) . ?
C317 K31 3.283(7) . ?
C318 K31 3.477(7) . ?
C401 C402 1.494(8) . ?
C401 K41 3.410(5) . ?
C402 K41 3.258(6) . ?
C403 C404 1.493(9) . ?
C403 K41 3.296(7) . ?
C404 K41 3.350(7) . ?
C405 C406 1.474(12) . ?
C405 K41 3.339(8) . ?
C406 K41 3.467(7) . ?
C407 C408 1.541(9) . ?
C407 K41 3.444(6) . ?
C408 K41 3.369(7) . ?
C409 C410 1.473(11) . ?
C409 K41 3.362(8) . ?
C410 K41 3.330(8) . ?
C411 C412 1.511(10) . ?
C411 K41 3.279(7) . ?
C412 K41 3.456(7) . ?
C413 C414 1.508(9) . ?
C413 K41 3.421(6) . ?
C414 K41 3.305(6) . ?
C415 C416 1.501(9) . ?
C415 K41 3.275(6) . ?
C416 K41 3.301(6) . ?
C417 C418 1.513(10) . ?
C417 K41 3.313(6) . ?
C418 K41 3.466(6) . ?
Cl51 C51 1.721(7) . ?
Cl52 C52 1.738(8) . ?
C51 C52 1.373(9) . ?
C51 C56 1.380(9) . ?
C52 C53 1.394(12) . ?
C53 C54 1.338(12) . ?
C54 C55 1.353(13) . ?
C55 C56 1.395(12) . ?
Cl61 C61 1.720(7) . ?
Cl62 C62 1.738(8) . ?
C61 C62 1.373(9) . ?
C61 C66 1.380(9) . ?
C62 C63 1.394(12) . ?
C63 C64 1.338(12) . ?
C64 C65 1.354(13) . ?
C65 C66 1.396(12) . ?
K31 O32B 2.527(11) . ?

loop_
_twin_individual_id
_twin_individual_mass_fraction_refined
1 0.681(10)
2 0.319(10)

loop_
_exptl_oxdiff_crystal_face_indexfrac_h
_exptl_oxdiff_crystal_face_indexfrac_k
_exptl_oxdiff_crystal_face_indexfrac_l
_exptl_oxdiff_crystal_face_x
_exptl_oxdiff_crystal_face_y
_exptl_oxdiff_crystal_face_z
1.0004 -0.0000 -1.0002 -0.0205 -0.0127 -0.0042
-0.0032 -5.0001 2.0027 0.0225 -0.0365 0.2687
5.0014 5.0001 -2.0006 0.0447 -0.0864 -0.2630
0.9996 0.0000 0.0004 0.0134 -0.0246 0.0011
-0.9996 -0.0000 -0.0004 -0.0134 0.0246 -0.0011
-1.0004 0.0000 1.0002 0.0205 0.0127 0.0042
